data_2022663
loop_
_publ_author_name
'Kayukova, Lyudmila A.'
'Vologzhanina, Anna V.'
'Yergaliyeva, Elmira M.'
'Baitursynova, Gulnur P.'
'Shulgau, Zarina T.'
'Sergazy, Shynggys'

_publ_section_title
;
 Crystal structure and antidiabetic activity of 2-aminospiropyrazolinium
 tosylates and the product of <i>O</i>-tosylation of
 \b-(benzimidazol-1-yl)propioamidoxime
;
_journal_coeditor_code ZO3026
_journal_issue 10
_journal_name_full 'Acta Crystallographica Section C'
_journal_page_first
;
;
_journal_paper_doi 10.1107/S2053229622008464
_journal_volume 78
_journal_year 2022
_chemical_formula_iupac 'C7 H14 N3 O +, C7 H7 O3 S -, H2 O'
_chemical_formula_moiety 'C7 H14 N3 O +, C7 H7 O3 S -, H2 O'
_chemical_formula_sum 'C14 H23 N3 O5 S'
_chemical_formula_weight 345.41
_chemical_name_common
;
2-Amino-8-oxa-1,5-diazaspiro[4.5]dec-1-en-5-ium tosylate monohydrate
;
_chemical_name_systematic
;
2-Amino-8-oxa-1,5-diazaspiro[4.5]dec-1-en-5-ium
4-methylbenzenesulfonate monohydrate
;
_space_group_crystal_system monoclinic
_space_group_IT_number 14
_space_group_name_Hall '-P 2ybc'
_space_group_name_H-M_alt 'P 1 21/c 1'
_atom_sites_solution_hydrogens mixed
_audit_creation_method
;
Olex2 1.2
(compiled 2018.05.29 svn.r3508 for OlexSys, GUI svn.r5506)
;
_cell_angle_alpha 90
_cell_angle_beta 110.0220(10)
_cell_angle_gamma 90
_cell_formula_units_Z 4
_cell_length_a 8.2022(5)
_cell_length_b 6.3857(4)
_cell_length_c 34.166(2)
_cell_measurement_reflns_used 8385
_cell_measurement_temperature 120
_cell_measurement_theta_max 35.35
_cell_measurement_theta_min 2.51
_cell_volume 1681.35(18)
_computing_cell_refinement
;
SAINT (Bruker, 2013)
;
_computing_data_collection
;
APEX2 (Bruker, 2013)
;
_computing_data_reduction
;
SAINT (Bruker, 2013)
;
_computing_molecular_graphics
;
OLEX2 (Dolomanov <i>et al.</i>, 2009)
;
_computing_publication_material
;
OLEX2 (Dolomanov <i>et al.</i>, 2009)
;
_computing_structure_refinement
;
SHELXL2018 (Sheldrick, 2015<i>b</i>)
;
_computing_structure_solution
;
SHELXT2014 (Sheldrick, 2015<i>a</i>)
;
_diffrn_ambient_temperature 120
_diffrn_measured_fraction_theta_full 0.999
_diffrn_measured_fraction_theta_max 0.958
_diffrn_measurement_device_type 'Bruker APEXII CCD'
_diffrn_measurement_method '\f and \w scans'
_diffrn_radiation_type MoK\a
_diffrn_radiation_wavelength 0.71073
_diffrn_reflns_av_R_equivalents 0.0390
_diffrn_reflns_av_unetI/netI 0.0395
_diffrn_reflns_limit_h_max 13
_diffrn_reflns_limit_h_min -13
_diffrn_reflns_limit_k_max 10
_diffrn_reflns_limit_k_min -10
_diffrn_reflns_limit_l_max 56
_diffrn_reflns_limit_l_min -55
_diffrn_reflns_number 29410
_diffrn_reflns_theta_full 25.242
_diffrn_reflns_theta_max 36.279
_diffrn_reflns_theta_min 2.510
_exptl_absorpt_coefficient_mu 0.221
_exptl_absorpt_correction_T_max 0.7471
_exptl_absorpt_correction_T_min 0.6499
_exptl_absorpt_correction_type multi-scan
_exptl_absorpt_process_details
;
(SADABS; Bruker, 2014)
;
_exptl_crystal_colour colourless
_exptl_crystal_density_diffrn 1.365
_exptl_crystal_description prism
_exptl_crystal_F_000 736
_exptl_crystal_size_max 0.32
_exptl_crystal_size_mid 0.29
_exptl_crystal_size_min 0.11
_refine_diff_density_max 0.822
_refine_diff_density_min -0.673
_refine_ls_extinction_method none
_refine_ls_goodness_of_fit_ref 1.011
_refine_ls_hydrogen_treatment constr
_refine_ls_matrix_type full
_refine_ls_number_parameters 209
_refine_ls_number_reflns 7804
_refine_ls_number_restraints 0
_refine_ls_restrained_S_all 1.011
_refine_ls_R_factor_all 0.0640
_refine_ls_R_factor_gt 0.0505
_refine_ls_shift/su_max 0.001
_refine_ls_shift/su_mean 0.000
_refine_ls_structure_factor_coef Fsqd
_refine_ls_weighting_details 'w=1/[\s^2^(Fo^2^)+(0.0100P)^2^+2.0600P] where P=(Fo^2^+2Fc^2^)/3'
_refine_ls_weighting_scheme calc
_refine_ls_wR_factor_gt 0.0966
_refine_ls_wR_factor_ref 0.1014
_reflns_number_gt 6412
_reflns_number_total 7804
_reflns_threshold_expression 'I > 2\s(I)'
_cod_data_source_file zo3026sup1.cif
_cod_data_source_block 7H2O
_cod_original_cell_volume 1681.33(18)
_cod_database_code 2022663
_shelx_space_group_comment
;
The symmetry employed for this shelxl refinement is uniquely defined
by the following loop, which should always be used as a source of
symmetry information in preference to the above space-group names.
They are only intended as comments.
;
_shelx_estimated_absorpt_t_min 0.933
_shelx_estimated_absorpt_t_max 0.976
_shelxl_version_number 2.014

loop_
_space_group_symop_operation_xyz
'x, y, z'
'-x, y+1/2, -z+1/2'
'-x, -y, -z'
'x, -y-1/2, z-1/2'

loop_
_atom_site_type_symbol
_atom_site_label
_atom_site_fract_x
_atom_site_fract_y
_atom_site_fract_z
_atom_site_U_iso_or_equiv
_atom_site_adp_type
_atom_site_calc_flag
_atom_site_occupancy
_atom_site_disorder_assembly
_atom_site_disorder_group
S S1 0.54052(4) 0.27590(4) 0.64645(2) 0.01151(5) Uani d 1 . .
O O1 0.40347(12) 0.24998(16) 0.66414(3) 0.01916(18) Uani d 1 . .
O O2 0.70196(12) 0.17217(15) 0.67146(3) 0.01790(18) Uani d 1 . .
O O3 0.56795(13) 0.49421(14) 0.63760(3) 0.01957(18) Uani d 1 . .
C C8 0.46781(15) 0.14546(18) 0.59766(3) 0.01261(19) Uani d 1 . .
C C9 0.33699(17) 0.2352(2) 0.56398(4) 0.0197(2) Uani d 1 . .
H H9 0.2921 0.3696 0.5666 0.024 Uiso calc 1 . .
C C10 0.27316(18) 0.1253(2) 0.52653(4) 0.0223(3) Uani d 1 . .
H H10 0.1862 0.1873 0.5034 0.027 Uiso calc 1 . .
C C11 0.33487(18) -0.0746(2) 0.52240(4) 0.0196(2) Uani d 1 . .
C C12 0.46558(19) -0.1603(2) 0.55637(4) 0.0204(2) Uani d 1 . .
H H12 0.5095 -0.2955 0.5540 0.024 Uiso calc 1 . .
C C13 0.53304(17) -0.05115(19) 0.59384(4) 0.0164(2) Uani d 1 . .
H H13 0.6231 -0.1110 0.6166 0.020 Uiso calc 1 . .
C C14 0.2617(2) -0.1959(3) 0.48220(4) 0.0286(3) Uani d 1 . .
H H14A 0.1351 -0.1816 0.4714 0.043 Uiso calc 1 . .
H H14B 0.2926 -0.3440 0.4874 0.043 Uiso calc 1 . .
H H14C 0.3098 -0.1406 0.4617 0.043 Uiso calc 1 . .
O O4 1.01656(14) 0.10545(19) 0.92155(3) 0.0249(2) Uani d 1 . .
N N1 0.86465(12) 0.18465(15) 0.83303(3) 0.01179(16) Uani d 1 . .
N N2 0.97895(13) 0.34472(16) 0.82508(3) 0.01335(17) Uani d 1 . .
N N3 0.94806(14) 0.59263(18) 0.77345(3) 0.0183(2) Uani d 1 . .
H H3A 1.0550 0.6374 0.7857 0.022 Uiso calc 1 . .
H H3B 0.8819 0.6507 0.7500 0.022 Uiso calc 1 . .
C C1 0.72237(16) 0.1424(2) 0.79172(4) 0.0165(2) Uani d 1 . .
H H1A 0.7571 0.0322 0.7758 0.020 Uiso calc 1 . .
H H1B 0.6130 0.1005 0.7957 0.020 Uiso calc 1 . .
C C2 0.70449(15) 0.3533(2) 0.77030(4) 0.0163(2) Uani d 1 . .
H H2A 0.6734 0.3384 0.7398 0.020 Uiso calc 1 . .
H H2B 0.6177 0.4431 0.7764 0.020 Uiso calc 1 . .
C C3 0.88626(14) 0.43668(19) 0.79034(4) 0.01288(19) Uani d 1 . .
C C4 0.78809(15) 0.2677(2) 0.86451(4) 0.0155(2) Uani d 1 . .
H H4A 0.7007 0.1677 0.8674 0.019 Uiso calc 1 . .
H H4B 0.7293 0.4029 0.8547 0.019 Uiso calc 1 . .
C C5 0.92998(18) 0.2982(2) 0.90640(4) 0.0218(2) Uani d 1 . .
H H5A 1.0150 0.4019 0.9036 0.026 Uiso calc 1 . .
H H5B 0.8787 0.3537 0.9266 0.026 Uiso calc 1 . .
C C6 1.09951(17) 0.0329(2) 0.89351(4) 0.0217(3) Uani d 1 . .
H H6A 1.1638 -0.0976 0.9046 0.026 Uiso calc 1 . .
H H6B 1.1843 0.1392 0.8916 0.026 Uiso calc 1 . .
C C7 0.96949(16) -0.0085(2) 0.85035(4) 0.0172(2) Uani d 1 . .
H H7A 1.0318 -0.0531 0.8315 0.021 Uiso calc 1 . .
H H7B 0.8908 -0.1235 0.8518 0.021 Uiso calc 1 . .
O O5 0.67215(12) 0.77378(16) 0.70574(3) 0.01897(18) Uani d 1 . .
H H5C 0.6475 0.6819 0.6866 0.028 Uiso d 1 . .
H H5D 0.6898 0.8942 0.6973 0.028 Uiso d 1 . .

loop_
_atom_site_aniso_label
_atom_site_aniso_U_11
_atom_site_aniso_U_22
_atom_site_aniso_U_33
_atom_site_aniso_U_12
_atom_site_aniso_U_13
_atom_site_aniso_U_23
S1 0.01181(11) 0.00864(10) 0.01302(11) 0.00155(9) 0.00290(8) -0.00054(9)
O1 0.0182(4) 0.0215(5) 0.0205(4) -0.0009(3) 0.0101(3) -0.0045(3)
O2 0.0142(4) 0.0159(4) 0.0181(4) 0.0046(3) -0.0015(3) -0.0014(3)
O3 0.0255(5) 0.0091(4) 0.0225(4) -0.0013(3) 0.0062(4) 0.0005(3)
C8 0.0140(4) 0.0111(4) 0.0121(4) 0.0009(4) 0.0037(4) 0.0007(4)
C9 0.0205(5) 0.0162(5) 0.0181(5) 0.0045(4) 0.0009(4) 0.0003(4)
C10 0.0223(6) 0.0236(6) 0.0154(5) 0.0011(5) -0.0009(4) 0.0013(5)
C11 0.0230(6) 0.0216(6) 0.0137(5) -0.0045(5) 0.0057(4) -0.0024(4)
C12 0.0285(6) 0.0157(5) 0.0168(5) 0.0018(5) 0.0076(5) -0.0031(4)
C13 0.0210(5) 0.0136(5) 0.0140(5) 0.0040(4) 0.0049(4) -0.0005(4)
C14 0.0362(8) 0.0303(8) 0.0166(6) -0.0072(6) 0.0056(5) -0.0072(5)
O4 0.0228(5) 0.0346(6) 0.0169(4) 0.0024(4) 0.0061(4) 0.0081(4)
N1 0.0104(4) 0.0112(4) 0.0138(4) -0.0013(3) 0.0041(3) -0.0001(3)
N2 0.0107(4) 0.0146(4) 0.0144(4) -0.0023(3) 0.0038(3) 0.0023(3)
N3 0.0143(4) 0.0197(5) 0.0180(5) -0.0023(4) 0.0018(4) 0.0067(4)
C1 0.0145(5) 0.0177(5) 0.0141(5) -0.0044(4) 0.0009(4) -0.0025(4)
C2 0.0119(4) 0.0202(5) 0.0139(5) -0.0018(4) 0.0008(4) 0.0012(4)
C3 0.0111(4) 0.0142(5) 0.0129(4) 0.0000(4) 0.0034(4) -0.0002(4)
C4 0.0137(4) 0.0181(5) 0.0166(5) 0.0006(4) 0.0075(4) -0.0008(4)
C5 0.0231(6) 0.0272(7) 0.0145(5) -0.0021(5) 0.0057(4) -0.0025(5)
C6 0.0153(5) 0.0270(7) 0.0219(6) 0.0035(5) 0.0052(4) 0.0101(5)
C7 0.0165(5) 0.0132(5) 0.0222(6) 0.0024(4) 0.0070(4) 0.0035(4)
O5 0.0206(4) 0.0172(4) 0.0175(4) -0.0011(3) 0.0045(3) 0.0017(3)

loop_
_atom_type_symbol
_atom_type_description
_atom_type_scat_dispersion_real
_atom_type_scat_dispersion_imag
_atom_type_scat_source
C C 0.0033 0.0016 'International Tables Vol C Tables 4.2.6.8 and 6.1.1.4'
H H 0.0000 0.0000 'International Tables Vol C Tables 4.2.6.8 and 6.1.1.4'
N N 0.0061 0.0033 'International Tables Vol C Tables 4.2.6.8 and 6.1.1.4'
O O 0.0106 0.0060 'International Tables Vol C Tables 4.2.6.8 and 6.1.1.4'
S S 0.1246 0.1234 'International Tables Vol C Tables 4.2.6.8 and 6.1.1.4'

loop_
_geom_angle_atom_site_label_1
_geom_angle_atom_site_label_2
_geom_angle_atom_site_label_3
_geom_angle_site_symmetry_1
_geom_angle_site_symmetry_3
_geom_angle
_geom_angle_publ_flag
O1 S1 O2 . . 112.24(6) ?
O1 S1 O3 . . 112.95(6) ?
O1 S1 C8 . . 106.11(6) ?
O2 S1 C8 . . 106.35(5) ?
O3 S1 O2 . . 112.32(6) ?
O3 S1 C8 . . 106.25(6) ?
C9 C8 S1 . . 119.79(9) ?
C13 C8 S1 . . 119.78(9) ?
C13 C8 C9 . . 120.31(11) ?
C8 C9 H9 . . 120.3 ?
C10 C9 C8 . . 119.30(12) ?
C10 C9 H9 . . 120.3 ?
C9 C10 H10 . . 119.4 ?
C9 C10 C11 . . 121.13(12) ?
C11 C10 H10 . . 119.4 ?
C10 C11 C14 . . 120.99(13) ?
C12 C11 C10 . . 118.44(12) ?
C12 C11 C14 . . 120.57(13) ?
C11 C12 H12 . . 119.4 ?
C11 C12 C13 . . 121.22(12) ?
C13 C12 H12 . . 119.4 ?
C8 C13 C12 . . 119.58(12) ?
C8 C13 H13 . . 120.2 ?
C12 C13 H13 . . 120.2 ?
C11 C14 H14A . . 109.5 ?
C11 C14 H14B . . 109.5 ?
C11 C14 H14C . . 109.5 ?
H14A C14 H14B . . 109.5 ?
H14A C14 H14C . . 109.5 ?
H14B C14 H14C . . 109.5 ?
C5 O4 C6 . . 109.17(10) ?
N2 N1 C1 . . 106.70(9) ?
N2 N1 C4 . . 109.42(9) ?
N2 N1 C7 . . 109.10(9) ?
C4 N1 C1 . . 110.44(9) ?
C7 N1 C1 . . 111.98(10) ?
C7 N1 C4 . . 109.14(9) ?
C3 N2 N1 . . 105.64(9) ?
H3A N3 H3B . . 120.0 ?
C3 N3 H3A . . 120.0 ?
C3 N3 H3B . . 120.0 ?
N1 C1 H1A . . 111.4 ?
N1 C1 H1B . . 111.4 ?
H1A C1 H1B . . 109.2 ?
C2 C1 N1 . . 101.98(9) ?
C2 C1 H1A . . 111.4 ?
C2 C1 H1B . . 111.4 ?
C1 C2 H2A . . 111.7 ?
C1 C2 H2B . . 111.7 ?
H2A C2 H2B . . 109.5 ?
C3 C2 C1 . . 100.21(9) ?
C3 C2 H2A . . 111.7 ?
C3 C2 H2B . . 111.7 ?
N2 C3 N3 . . 122.54(11) ?
N2 C3 C2 . . 115.47(11) ?
N3 C3 C2 . . 121.98(10) ?
N1 C4 H4A . . 109.6 ?
N1 C4 H4B . . 109.6 ?
N1 C4 C5 . . 110.13(10) ?
H4A C4 H4B . . 108.1 ?
C5 C4 H4A . . 109.6 ?
C5 C4 H4B . . 109.6 ?
O4 C5 C4 . . 110.96(12) ?
O4 C5 H5A . . 109.4 ?
O4 C5 H5B . . 109.4 ?
C4 C5 H5A . . 109.4 ?
C4 C5 H5B . . 109.4 ?
H5A C5 H5B . . 108.0 ?
O4 C6 H6A . . 109.3 ?
O4 C6 H6B . . 109.3 ?
O4 C6 C7 . . 111.74(11) ?
H6A C6 H6B . . 107.9 ?
C7 C6 H6A . . 109.3 ?
C7 C6 H6B . . 109.3 ?
N1 C7 C6 . . 110.85(11) ?
N1 C7 H7A . . 109.5 ?
N1 C7 H7B . . 109.5 ?
C6 C7 H7A . . 109.5 ?
C6 C7 H7B . . 109.5 ?
H7A C7 H7B . . 108.1 ?
H5C O5 H5C . . 0.0 ?
H5C O5 H5D . . 112.8 ?
H5C O5 H5D . . 112.8 ?

loop_
_geom_bond_atom_site_label_1
_geom_bond_atom_site_label_2
_geom_bond_site_symmetry_2
_geom_bond_distance
_geom_bond_publ_flag
S1 O1 . 1.4565(10) ?
S1 O2 . 1.4654(9) ?
S1 O3 . 1.4602(10) ?
S1 C8 . 1.7740(12) ?
C8 C9 . 1.3995(17) ?
C8 C13 . 1.3884(17) ?
C9 H9 . 0.9500 ?
C9 C10 . 1.3949(19) ?
C10 H10 . 0.9500 ?
C10 C11 . 1.398(2) ?
C11 C12 . 1.3941(19) ?
C11 C14 . 1.5108(19) ?
C12 H12 . 0.9500 ?
C12 C13 . 1.3947(18) ?
C13 H13 . 0.9500 ?
C14 H14A . 0.9800 ?
C14 H14B . 0.9800 ?
C14 H14C . 0.9800 ?
O4 C5 . 1.4266(19) ?
O4 C6 . 1.4289(18) ?
N1 N2 . 1.4737(14) ?
N1 C1 . 1.5163(15) ?
N1 C4 . 1.5149(15) ?
N1 C7 . 1.5041(16) ?
N2 C3 . 1.3092(15) ?
N3 H3A . 0.8800 ?
N3 H3B . 0.8800 ?
N3 C3 . 1.3348(16) ?
C1 H1A . 0.9900 ?
C1 H1B . 0.9900 ?
C1 C2 . 1.5159(18) ?
C2 H2A . 0.9900 ?
C2 H2B . 0.9900 ?
C2 C3 . 1.5086(16) ?
C4 H4A . 0.9900 ?
C4 H4B . 0.9900 ?
C4 C5 . 1.5166(18) ?
C5 H5A . 0.9900 ?
C5 H5B . 0.9900 ?
C6 H6A . 0.9900 ?
C6 H6B . 0.9900 ?
C6 C7 . 1.5183(19) ?
C7 H7A . 0.9900 ?
C7 H7B . 0.9900 ?
O5 H5C . 0.8501 ?
O5 H5C . 0.8501 ?
O5 H5D . 0.8502 ?

_cod_database_fobs_code 2022663
